data_2234614
loop_
_publ_author_name
'Zhang, Shi-Lu'
'Huang, Kun'
'Qin, Da-Bin'

_publ_section_title
;
 1-[3-(Anthracen-9-yl)-5-(pyridin-2-yl)-4,5-dihydro-1<i>H</i>-pyrazol-1-yl]ethanone
;
_journal_coeditor_code HB6687
_journal_issue 5
_journal_name_full 'Acta Crystallographica Section E'
_journal_page_first o1370
_journal_paper_doi 10.1107/S160053681201505X
_journal_volume 68
_journal_year 2012
_chemical_formula_iupac 'C24 H19 N3 O'
_chemical_formula_moiety 'C24 H19 N3 O'
_chemical_formula_sum 'C24 H19 N3 O'
_chemical_formula_weight 365.42
_chemical_name_systematic
;
1-[3-(Anthracen-9-yl)-5-(pyridin-2-yl)-4,5-dihydro-1<i>H</i>-pyrazol-1-
yl]ethanone
;
_space_group_IT_number 14
_symmetry_cell_setting monoclinic
_symmetry_space_group_name_Hall '-P 2ybc'
_symmetry_space_group_name_H-M 'P 1 21/c 1'
_atom_sites_solution_hydrogens geom
_atom_sites_solution_primary direct
_atom_sites_solution_secondary difmap
_audit_creation_method SHELXL-97
_cell_angle_alpha 90.00
_cell_angle_beta 109.134(3)
_cell_angle_gamma 90.00
_cell_formula_units_Z 4
_cell_length_a 10.1768(8)
_cell_length_b 23.6035(18)
_cell_length_c 7.9994(7)
_cell_measurement_reflns_used 5004
_cell_measurement_temperature 293(2)
_cell_measurement_theta_max 27.9
_cell_measurement_theta_min 2.3
_cell_volume 1815.4(3)
_computing_cell_refinement 'CrystalClear (Rigaku/MSC, 2004)'
_computing_data_collection 'CrystalClear (Rigaku/MSC, 2004)'
_computing_data_reduction 'CrystalClear (Rigaku/MSC, 2004)'
_computing_molecular_graphics 'SHELXTL (Sheldrick, 2008)'
_computing_publication_material 'SHELXL97 (Sheldrick, 2008)'
_computing_structure_refinement 'SHELXL97 (Sheldrick, 2008)'
_computing_structure_solution 'SHELXS97 (Sheldrick, 2008)'
_diffrn_ambient_temperature 293(2)
_diffrn_detector_area_resol_mean 7.31
_diffrn_measured_fraction_theta_full 0.995
_diffrn_measured_fraction_theta_max 0.995
_diffrn_measurement_device_type 'Rigaku Saturn'
_diffrn_measurement_method \w
_diffrn_radiation_monochromator graphite
_diffrn_radiation_source 'Rotating anode'
_diffrn_radiation_type MoK\a
_diffrn_radiation_wavelength 0.71070
_diffrn_reflns_av_R_equivalents 0.0332
_diffrn_reflns_av_sigmaI/netI 0.0330
_diffrn_reflns_limit_h_max 12
_diffrn_reflns_limit_h_min -12
_diffrn_reflns_limit_k_max 28
_diffrn_reflns_limit_k_min -24
_diffrn_reflns_limit_l_max 9
_diffrn_reflns_limit_l_min -7
_diffrn_reflns_number 10313
_diffrn_reflns_theta_full 26.00
_diffrn_reflns_theta_max 26.0
_diffrn_reflns_theta_min 2.29
_exptl_absorpt_coefficient_mu 0.084
_exptl_absorpt_correction_T_max 0.9802
_exptl_absorpt_correction_T_min 0.9770
_exptl_absorpt_correction_type multi-scan
_exptl_absorpt_process_details '(CrystalClear; Rigaku/MSC, 2004)'
_exptl_crystal_colour colorless
_exptl_crystal_density_diffrn 1.337
_exptl_crystal_density_method 'not measured'
_exptl_crystal_description prism
_exptl_crystal_F_000 768
_exptl_crystal_size_max 0.28
_exptl_crystal_size_mid 0.26
_exptl_crystal_size_min 0.24
_refine_diff_density_max 0.224
_refine_diff_density_min -0.237
_refine_ls_extinction_method none
_refine_ls_goodness_of_fit_ref 1.017
_refine_ls_hydrogen_treatment constr
_refine_ls_matrix_type full
_refine_ls_number_parameters 254
_refine_ls_number_reflns 3544
_refine_ls_number_restraints 0
_refine_ls_restrained_S_all 1.017
_refine_ls_R_factor_all 0.0466
_refine_ls_R_factor_gt 0.0399
_refine_ls_shift/su_max 0.001
_refine_ls_shift/su_mean 0.000
_refine_ls_structure_factor_coef Fsqd
_refine_ls_weighting_details 'calc w=1/[\s^2^(Fo^2^)+(0.0546P)^2^+0.4522P] where P=(Fo^2^+2Fc^2^)/3'
_refine_ls_weighting_scheme calc
_refine_ls_wR_factor_gt 0.0972
_refine_ls_wR_factor_ref 0.1020
_reflns_number_gt 3081
_reflns_number_total 3544
_reflns_threshold_expression I>2\s(I)
_cod_data_source_file hb6687.cif
_cod_data_source_block I
_cod_original_sg_symbol_H-M 'P 21/c'
_cod_database_code 2234614
_cod_database_fobs_code 2234614

loop_
_symmetry_equiv_pos_as_xyz
'x, y, z'
'-x, y+1/2, -z+1/2'
'-x, -y, -z'
'x, -y-1/2, z-1/2'

loop_
_atom_site_type_symbol
_atom_site_label
_atom_site_fract_x
_atom_site_fract_y
_atom_site_fract_z
_atom_site_U_iso_or_equiv
_atom_site_adp_type
_atom_site_calc_flag
_atom_site_refinement_flags
_atom_site_occupancy
_atom_site_symmetry_multiplicity
O O1 0.56753(10) 1.02852(4) 0.79960(12) 0.0256(2) Uani d . 1 1
N N1 0.71048(10) 0.91596(4) 0.62713(13) 0.0169(2) Uani d . 1 1
N N2 0.67267(10) 0.97037(4) 0.66237(13) 0.0168(2) Uani d . 1 1
N N3 0.96041(11) 1.02330(5) 0.76512(14) 0.0215(2) Uani d . 1 1
C C1 0.96119(13) 0.85347(5) 0.51788(16) 0.0181(3) Uani d . 1 1
C C2 1.05711(13) 0.88660(5) 0.65379(17) 0.0209(3) Uani d . 1 1
H H2 1.0268 0.9196 0.6931 0.025 Uiso calc R 1 1
C C3 1.19243(14) 0.87026(6) 0.72619(18) 0.0254(3) Uani d . 1 1
H H3 1.2528 0.8918 0.8163 0.030 Uiso calc R 1 1
C C4 1.24244(14) 0.82064(6) 0.66544(19) 0.0276(3) Uani d . 1 1
H H4 1.3355 0.8104 0.7139 0.033 Uiso calc R 1 1
C C5 1.15428(14) 0.78817(6) 0.53671(18) 0.0256(3) Uani d . 1 1
H H5 1.1883 0.7561 0.4971 0.031 Uiso calc R 1 1
C C6 1.01021(13) 0.80235(5) 0.46098(16) 0.0211(3) Uani d . 1 1
C C7 0.91593(14) 0.76766(5) 0.33701(17) 0.0233(3) Uani d . 1 1
H H7 0.9479 0.7345 0.3007 0.028 Uiso calc R 1 1
C C8 0.77543(14) 0.78134(5) 0.26632(16) 0.0212(3) Uani d . 1 1
C C9 0.67714(15) 0.74428(6) 0.14834(18) 0.0271(3) Uani d . 1 1
H H9 0.7073 0.7099 0.1173 0.033 Uiso calc R 1 1
C C10 0.54048(15) 0.75826(6) 0.08056(18) 0.0286(3) Uani d . 1 1
H H10 0.4782 0.7336 0.0035 0.034 Uiso calc R 1 1
C C11 0.49232(14) 0.81050(6) 0.12697(17) 0.0245(3) Uani d . 1 1
H H11 0.3987 0.8200 0.0787 0.029 Uiso calc R 1 1
C C12 0.58172(13) 0.84699(5) 0.24163(16) 0.0201(3) Uani d . 1 1
H H12 0.5483 0.8809 0.2711 0.024 Uiso calc R 1 1
C C13 0.72615(13) 0.83364(5) 0.31691(16) 0.0180(3) Uani d . 1 1
C C14 0.82019(13) 0.86851(5) 0.44328(15) 0.0169(3) Uani d . 1 1
C C15 0.76793(12) 0.92032(5) 0.50670(15) 0.0158(3) Uani d . 1 1
C C16 0.77237(12) 0.97959(5) 0.43933(16) 0.0168(3) Uani d . 1 1
H H16A 0.7102 0.9837 0.3187 0.020 Uiso calc R 1 1
H H16B 0.8659 0.9900 0.4446 0.020 Uiso calc R 1 1
C C17 0.72303(12) 1.01539(5) 0.56842(16) 0.0161(3) Uani d . 1 1
H H17 0.6460 1.0402 0.5030 0.019 Uiso calc R 1 1
C C18 0.83723(12) 1.04959(5) 0.69927(15) 0.0166(3) Uani d . 1 1
C C19 0.81301(14) 1.10378(5) 0.74894(17) 0.0219(3) Uani d . 1 1
H H19 0.7262 1.1206 0.7005 0.026 Uiso calc R 1 1
C C20 0.92081(15) 1.13239(6) 0.87233(18) 0.0268(3) Uani d . 1 1
H H20 0.9077 1.1690 0.9069 0.032 Uiso calc R 1 1
C C21 1.04791(14) 1.10572(6) 0.94313(17) 0.0262(3) Uani d . 1 1
H H21 1.1217 1.1237 1.0271 0.031 Uiso calc R 1 1
C C22 1.06228(14) 1.05162(6) 0.88576(17) 0.0250(3) Uani d . 1 1
H H22 1.1479 1.0337 0.9337 0.030 Uiso calc R 1 1
C C23 0.59907(12) 0.97977(5) 0.77386(16) 0.0178(3) Uani d . 1 1
C C24 0.55832(13) 0.92892(6) 0.85831(17) 0.0231(3) Uani d . 1 1
H H24A 0.5094 0.9410 0.9363 0.035 Uiso calc R 1 1
H H24B 0.6403 0.9084 0.9245 0.035 Uiso calc R 1 1
H H24C 0.4992 0.9048 0.7681 0.035 Uiso calc R 1 1

loop_
_atom_site_aniso_label
_atom_site_aniso_U_11
_atom_site_aniso_U_22
_atom_site_aniso_U_33
_atom_site_aniso_U_12
_atom_site_aniso_U_13
_atom_site_aniso_U_23
O1 0.0268(5) 0.0234(5) 0.0315(5) 0.0046(4) 0.0160(4) -0.0018(4)
N1 0.0169(5) 0.0145(5) 0.0197(5) -0.0002(4) 0.0066(4) -0.0027(4)
N2 0.0174(5) 0.0137(5) 0.0208(5) -0.0006(4) 0.0086(4) -0.0014(4)
N3 0.0190(5) 0.0223(6) 0.0210(5) -0.0005(4) 0.0037(4) -0.0005(4)
C1 0.0212(6) 0.0173(6) 0.0190(6) 0.0007(5) 0.0108(5) 0.0037(5)
C2 0.0223(6) 0.0196(7) 0.0229(6) 0.0005(5) 0.0101(5) 0.0018(5)
C3 0.0217(7) 0.0298(8) 0.0242(7) -0.0001(5) 0.0068(5) 0.0035(6)
C4 0.0209(7) 0.0313(8) 0.0320(7) 0.0074(6) 0.0107(6) 0.0086(6)
C5 0.0282(7) 0.0224(7) 0.0309(7) 0.0087(6) 0.0160(6) 0.0061(6)
C6 0.0251(7) 0.0194(7) 0.0229(6) 0.0042(5) 0.0134(5) 0.0045(5)
C7 0.0340(8) 0.0168(7) 0.0246(7) 0.0045(5) 0.0173(6) -0.0004(5)
C8 0.0300(7) 0.0186(7) 0.0185(6) -0.0006(5) 0.0130(5) -0.0001(5)
C9 0.0391(8) 0.0210(7) 0.0247(7) -0.0014(6) 0.0153(6) -0.0065(5)
C10 0.0371(8) 0.0271(8) 0.0217(7) -0.0097(6) 0.0097(6) -0.0082(6)
C11 0.0256(7) 0.0263(7) 0.0207(6) -0.0040(5) 0.0062(5) -0.0011(5)
C12 0.0254(7) 0.0174(6) 0.0190(6) -0.0002(5) 0.0095(5) 0.0005(5)
C13 0.0244(6) 0.0157(6) 0.0169(6) -0.0012(5) 0.0106(5) 0.0009(5)
C14 0.0213(6) 0.0156(6) 0.0166(6) 0.0002(5) 0.0100(5) 0.0019(5)
C15 0.0130(5) 0.0176(6) 0.0158(6) -0.0014(4) 0.0034(4) -0.0014(5)
C16 0.0171(6) 0.0168(6) 0.0171(6) -0.0011(5) 0.0062(5) -0.0004(5)
C17 0.0171(6) 0.0139(6) 0.0177(6) 0.0008(5) 0.0064(5) 0.0015(5)
C18 0.0187(6) 0.0174(6) 0.0152(6) -0.0019(5) 0.0078(5) 0.0019(5)
C19 0.0220(6) 0.0212(7) 0.0238(6) 0.0001(5) 0.0095(5) -0.0011(5)
C20 0.0333(8) 0.0222(7) 0.0274(7) -0.0057(6) 0.0132(6) -0.0081(6)
C21 0.0259(7) 0.0324(8) 0.0200(6) -0.0104(6) 0.0071(5) -0.0053(6)
C22 0.0189(7) 0.0320(8) 0.0213(6) -0.0017(5) 0.0026(5) 0.0000(6)
C23 0.0129(6) 0.0228(7) 0.0174(6) -0.0004(5) 0.0045(5) -0.0026(5)
C24 0.0215(6) 0.0274(7) 0.0237(6) -0.0015(5) 0.0119(5) -0.0004(5)

loop_
_atom_type_symbol
_atom_type_description
_atom_type_scat_dispersion_real
_atom_type_scat_dispersion_imag
_atom_type_scat_source
C C 0.0033 0.0016 'International Tables Vol C Tables 4.2.6.8 and 6.1.1.4'
H H 0.0000 0.0000 'International Tables Vol C Tables 4.2.6.8 and 6.1.1.4'
N N 0.0061 0.0033 'International Tables Vol C Tables 4.2.6.8 and 6.1.1.4'
O O 0.0106 0.0060 'International Tables Vol C Tables 4.2.6.8 and 6.1.1.4'

loop_
_geom_angle_atom_site_label_1
_geom_angle_atom_site_label_2
_geom_angle_atom_site_label_3
_geom_angle
C15 N1 N2 107.53(10)
C23 N2 N1 122.08(10)
C23 N2 C17 124.83(10)
N1 N2 C17 113.08(9)
C22 N3 C18 117.04(11)
C14 C1 C2 122.05(11)
C14 C1 C6 119.33(11)
C2 C1 C6 118.58(11)
C3 C2 C1 120.69(12)
C3 C2 H2 119.7
C1 C2 H2 119.7
C2 C3 C4 120.79(13)
C2 C3 H3 119.6
C4 C3 H3 119.6
C5 C4 C3 120.07(12)
C5 C4 H4 120.0
C3 C4 H4 120.0
C4 C5 C6 121.29(12)
C4 C5 H5 119.4
C6 C5 H5 119.4
C7 C6 C5 122.26(12)
C7 C6 C1 119.24(12)
C5 C6 C1 118.48(12)
C8 C7 C6 121.84(12)
C8 C7 H7 119.1
C6 C7 H7 119.1
C7 C8 C9 122.02(12)
C7 C8 C13 119.38(12)
C9 C8 C13 118.57(12)
C10 C9 C8 121.28(12)
C10 C9 H9 119.4
C8 C9 H9 119.4
C9 C10 C11 120.18(12)
C9 C10 H10 119.9
C11 C10 H10 119.9
C12 C11 C10 120.81(13)
C12 C11 H11 119.6
C10 C11 H11 119.6
C11 C12 C13 120.73(12)
C11 C12 H12 119.6
C13 C12 H12 119.6
C14 C13 C12 122.48(11)
C14 C13 C8 119.07(11)
C12 C13 C8 118.40(11)
C1 C14 C13 121.05(11)
C1 C14 C15 119.46(11)
C13 C14 C15 119.39(11)
N1 C15 C14 119.44(11)
N1 C15 C16 114.67(10)
C14 C15 C16 125.87(10)
C15 C16 C17 102.42(9)
C15 C16 H16A 111.3
C17 C16 H16A 111.3
C15 C16 H16B 111.3
C17 C16 H16B 111.3
H16A C16 H16B 109.2
N2 C17 C18 110.17(9)
N2 C17 C16 100.90(9)
C18 C17 C16 114.22(10)
N2 C17 H17 110.4
C18 C17 H17 110.4
C16 C17 H17 110.4
N3 C18 C19 123.05(11)
N3 C18 C17 115.51(10)
C19 C18 C17 121.42(11)
C18 C19 C20 118.69(12)
C18 C19 H19 120.7
C20 C19 H19 120.7
C21 C20 C19 119.04(13)
C21 C20 H20 120.5
C19 C20 H20 120.5
C22 C21 C20 118.17(12)
C22 C21 H21 120.9
C20 C21 H21 120.9
N3 C22 C21 124.00(12)
N3 C22 H22 118.0
C21 C22 H22 118.0
O1 C23 N2 119.56(11)
O1 C23 C24 123.16(11)
N2 C23 C24 117.27(11)
C23 C24 H24A 109.5
C23 C24 H24B 109.5
H24A C24 H24B 109.5
C23 C24 H24C 109.5
H24A C24 H24C 109.5
H24B C24 H24C 109.5

loop_
_geom_bond_atom_site_label_1
_geom_bond_atom_site_label_2
_geom_bond_distance
O1 C23 1.2298(15)
N1 C15 1.2844(15)
N1 N2 1.3957(13)
N2 C23 1.3578(15)
N2 C17 1.4862(15)
N3 C22 1.3406(17)
N3 C18 1.3420(16)
C1 C14 1.4071(17)
C1 C2 1.4321(18)
C1 C6 1.4355(18)
C2 C3 1.3630(18)
C2 H2 0.9300
C3 C4 1.4244(19)
C3 H3 0.9300
C4 C5 1.359(2)
C4 H4 0.9300
C5 C6 1.4305(18)
C5 H5 0.9300
C6 C7 1.3966(19)
C7 C8 1.3923(19)
C7 H7 0.9300
C8 C9 1.4274(19)
C8 C13 1.4396(17)
C9 C10 1.358(2)
C9 H9 0.9300
C10 C11 1.420(2)
C10 H10 0.9300
C11 C12 1.3651(18)
C11 H11 0.9300
C12 C13 1.4290(18)
C12 H12 0.9300
C13 C14 1.4075(17)
C14 C15 1.4874(16)
C15 C16 1.5052(17)
C16 C17 1.5402(16)
C16 H16A 0.9700
C16 H16B 0.9700
C17 C18 1.5168(17)
C17 H17 0.9800
C18 C19 1.3852(17)
C19 C20 1.3871(19)
C19 H19 0.9300
C20 C21 1.382(2)
C20 H20 0.9300
C21 C22 1.3806(19)
C21 H21 0.9300
C22 H22 0.9300
C23 C24 1.5009(17)
C24 H24A 0.9600
C24 H24B 0.9600
C24 H24C 0.9600

loop_
_geom_hbond_atom_site_label_D
_geom_hbond_atom_site_label_H
_geom_hbond_atom_site_label_A
_geom_hbond_site_symmetry_A
_geom_hbond_distance_DH
_geom_hbond_distance_HA
_geom_hbond_distance_DA
_geom_hbond_angle_DHA
_geom_hbond_publ_flag
C12 H12 O1 3_676 0.93 2.42 3.2745(16) 153 yes
C24 H24A O1 3_677 0.96 2.58 3.5265(16) 167 yes

loop_
_geom_torsion_atom_site_label_1
_geom_torsion_atom_site_label_2
_geom_torsion_atom_site_label_3
_geom_torsion_atom_site_label_4
_geom_torsion
C15 N1 N2 C23 174.55(11)
C15 N1 N2 C17 -6.35(13)
C14 C1 C2 C3 178.56(12)
C6 C1 C2 C3 0.70(18)
C1 C2 C3 C4 1.56(19)
C2 C3 C4 C5 -1.6(2)
C3 C4 C5 C6 -0.7(2)
C4 C5 C6 C7 -175.71(12)
C4 C5 C6 C1 2.95(19)
C14 C1 C6 C7 -2.10(18)
C2 C1 C6 C7 175.81(11)
C14 C1 C6 C5 179.20(11)
C2 C1 C6 C5 -2.89(17)
C5 C6 C7 C8 178.87(12)
C1 C6 C7 C8 0.22(19)
C6 C7 C8 C9 -175.89(12)
C6 C7 C8 C13 2.32(19)
C7 C8 C9 C10 -179.99(12)
C13 C8 C9 C10 1.78(19)
C8 C9 C10 C11 -0.3(2)
C9 C10 C11 C12 -0.9(2)
C10 C11 C12 C13 0.39(19)
C11 C12 C13 C14 -176.25(11)
C11 C12 C13 C8 1.16(18)
C7 C8 C13 C14 -2.97(17)
C9 C8 C13 C14 175.30(11)
C7 C8 C13 C12 179.53(11)
C9 C8 C13 C12 -2.20(17)
C2 C1 C14 C13 -176.43(11)
C6 C1 C14 C13 1.41(18)
C2 C1 C14 C15 -0.08(18)
C6 C1 C14 C15 177.76(10)
C12 C13 C14 C1 178.50(11)
C8 C13 C14 C1 1.11(17)
C12 C13 C14 C15 2.16(17)
C8 C13 C14 C15 -175.24(10)
N2 N1 C15 C14 179.49(10)
N2 N1 C15 C16 -1.87(13)
C1 C14 C15 N1 -95.42(14)
C13 C14 C15 N1 80.99(14)
C1 C14 C15 C16 86.11(15)
C13 C14 C15 C16 -97.48(14)
N1 C15 C16 C17 8.65(13)
C14 C15 C16 C17 -172.82(11)
C23 N2 C17 C18 69.14(14)
N1 N2 C17 C18 -109.93(11)
C23 N2 C17 C16 -169.81(11)
N1 N2 C17 C16 11.12(12)
C15 C16 C17 N2 -10.80(11)
C15 C16 C17 C18 107.34(11)
C22 N3 C18 C19 0.75(18)
C22 N3 C18 C17 -177.77(10)
N2 C17 C18 N3 73.20(13)
C16 C17 C18 N3 -39.52(14)
N2 C17 C18 C19 -105.35(12)
C16 C17 C18 C19 141.94(11)
N3 C18 C19 C20 0.06(19)
C17 C18 C19 C20 178.49(11)
C18 C19 C20 C21 -0.82(19)
C19 C20 C21 C22 0.74(19)
C18 N3 C22 C21 -0.84(19)
C20 C21 C22 N3 0.1(2)
N1 N2 C23 O1 -179.52(10)
C17 N2 C23 O1 1.48(18)
N1 N2 C23 C24 -0.39(16)
C17 N2 C23 C24 -179.38(10)
